data_4083597
loop_
_publ_author_name
'Cade, Ian A.'
'Colebatch, Annie L.'
'Hill, Anthony F.'
'Willis, Anthony C.'

_publ_section_title
;
 Allenylphosphonium Complexes of Rhodium and Iridium
;
_journal_issue 12
_journal_name_full Organometallics
_journal_page_first 3198
_journal_paper_doi 10.1021/om500450e
_journal_volume 33
_journal_year 2014
_chemical_compound_source 'Research School of Chemistry'
_chemical_formula_moiety 'C57 H48 Cl P3 Rh, C H2 Cl2, F6 P'
_chemical_formula_sum 'C58 H50 Cl3 F6 P4 Rh'
_chemical_formula_weight 1194.18
_space_group_IT_number 14
_symmetry_cell_setting monoclinic
_symmetry_space_group_name_Hall '-P 2yn'
_symmetry_space_group_name_H-M 'P 1 21/n 1'
_atom_sites_solution_hydrogens geom
_atom_sites_solution_primary direct
_cell_angle_alpha 90
_cell_angle_beta 100.4498(7)
_cell_angle_gamma 90
_cell_formula_units_Z 4
_cell_length_a 13.5373(2)
_cell_length_b 24.4796(3)
_cell_length_c 17.3378(2)
_cell_measurement_reflns_used 69684
_cell_measurement_temperature 200
_cell_measurement_theta_max 25
_cell_measurement_theta_min 2.55
_cell_volume 5650.24(13)
_computing_cell_refinement 'DENZO/SCALEPACK (Otwinowski & Minor, 1997)'
_computing_data_collection 'COLLECT (Nonius, 2001).'
_computing_data_reduction 'DENZO/SCALEPACK (Otwinowski & Minor, 1997)'
_computing_molecular_graphics 'Ortep-3 for Windows v. 2.01'
_computing_publication_material 'CRYSTALS (Betteridge et al., 2003)'
_computing_structure_refinement 'CRYSTALS (Betteridge et al., 2003)'
_computing_structure_solution 'SIR92 (Altomare et al., 1994)'
_diffrn_ambient_temperature 200
_diffrn_measured_fraction_theta_full 0.995
_diffrn_measured_fraction_theta_max 0.995
_diffrn_measurement_device 'Nonius KappaCCD'
_diffrn_measurement_device_type Area
_diffrn_measurement_method \w
_diffrn_radiation_monochromator graphite
_diffrn_radiation_type 'Mo K\a'
_diffrn_radiation_wavelength 0.71073
_diffrn_reflns_av_R_equivalents 0.089
_diffrn_reflns_limit_h_max 16
_diffrn_reflns_limit_h_min -16
_diffrn_reflns_limit_k_max 29
_diffrn_reflns_limit_k_min 0
_diffrn_reflns_limit_l_max 20
_diffrn_reflns_limit_l_min 0
_diffrn_reflns_number 10285
_diffrn_reflns_theta_full 25.344
_diffrn_reflns_theta_max 25.344
_diffrn_reflns_theta_min 2.683
_diffrn_standards_number 0
_exptl_absorpt_coefficient_mu 0.614
_exptl_absorpt_correction_T_max 0.696
_exptl_absorpt_correction_T_min 0.315
_exptl_absorpt_correction_type integration
_exptl_absorpt_process_details
;
Gaussian integration (Coppens, 1970)
;
_exptl_crystal_colour yellow
_exptl_crystal_density_diffrn 1.404
_exptl_crystal_density_method 'not measured'
_exptl_crystal_description lath
_exptl_crystal_F_000 2432
_exptl_crystal_size_max 0.310
_exptl_crystal_size_mid 0.110
_exptl_crystal_size_min 0.050
_platon_squeeze_details
;

;
_refine_diff_density_max 0.92
_refine_diff_density_min -1.16
_refine_ls_extinction_method None
_refine_ls_goodness_of_fit_ref 0.9889
_refine_ls_hydrogen_treatment none
_refine_ls_matrix_type full
_refine_ls_number_parameters 667
_refine_ls_number_reflns 10250
_refine_ls_number_restraints 16
_refine_ls_R_factor_all 0.0547
_refine_ls_R_factor_gt 0.0409
_refine_ls_shift/su_max 0.0047772
_refine_ls_shift/su_mean 4.9163289
_refine_ls_structure_factor_coef Fsqd
_refine_ls_weighting_details
;
 Method= Modified Sheldrick 
 w=1/[\s^2^(F^2^) + ( 0.07P)^2^ + 3.48P] 
 ,where P=(max(Fo^2^,0) + 2Fc^2^)/3 
;
_refine_ls_weighting_scheme calc
_refine_ls_wR_factor_all 0.1066
_refine_ls_wR_factor_gt 0.0995
_refine_ls_wR_factor_ref 0.1066
_reflns_limit_h_max 16
_reflns_limit_h_min -16
_reflns_limit_k_max 29
_reflns_limit_k_min 0
_reflns_limit_l_max 20
_reflns_limit_l_min 0
_reflns_number_gt 8287
_reflns_number_total 10285
_reflns_threshold_expression I>2.0\s(I)
_oxford_diffrn_Wilson_B_factor 2.42
_oxford_diffrn_Wilson_scale 43.92
_oxford_refine_ls_r_factor_ref 0.0547
_oxford_refine_ls_scale 0.19845(10)
_oxford_reflns_number_all 10250
_oxford_reflns_threshold_expression_ref I>-10.0\s(I)
_cod_data_source_file om500450e_si_001.cif
_cod_data_source_block 1
_cod_depositor_comments
;
The following automatic conversions were performed:

'_symmetry_cell_setting' value 'Monoclinic' changed to 'monoclinic'
according to
/usr/data/users/saulius/crontab/automatic-downloads/rss-feeds/ACS/lib/dictionaries/cif_core.dic
dictionary named 'cif_core.dic' version 2.4.2 from 2011-04-26.

Automatic conversion script
Id: cif_fix_values 2281 2013-09-26 08:29:07Z andrius 

 Adding full bibliography for 4083595--4083597.cif.
;
_cod_original_sg_symbol_H-M 'P 1 21/n 1 '
_cod_database_code 4083597

loop_
_symmetry_equiv_pos_as_xyz
x,y,z
-x,-y,-z
-x+1/2,y+1/2,-z+1/2
x+1/2,-y+1/2,z+1/2

loop_
_atom_site_label
_atom_site_type_symbol
_atom_site_fract_x
_atom_site_fract_y
_atom_site_fract_z
_atom_site_U_iso_or_equiv
_atom_site_occupancy
_atom_site_adp_type
_atom_site_refinement_flags_posn
_atom_site_refinement_flags_adp
Rh1 Rh 0.317075(15) 0.272459(8) 0.338081(11) 0.0262 1.0000 Uani . .
Cl1 Cl 0.18165(5) 0.32161(3) 0.26388(4) 0.0346 1.0000 Uani . .
Cl12 Cl 0.5511(13) 0.3745(6) 0.3448(9) 0.0829 0.2380 Uani D U
Cl13 Cl 0.7402(6) 0.4133(4) 0.3270(5) 0.0960 0.2380 Uani D U
Cl22 Cl 0.5411(4) 0.39288(19) 0.3486(3) 0.0898 0.7620 Uani D U
Cl23 Cl 0.74041(17) 0.38441(12) 0.31079(14) 0.0873 0.7620 Uani D U
F1 F 0.06069(19) 0.12264(11) 0.36715(19) 0.1017 1.0000 Uani . .
F2 F 0.01012(18) 0.03708(10) 0.38638(16) 0.0808 1.0000 Uani . .
F3 F -0.10138(19) 0.10446(12) 0.35962(16) 0.0870 1.0000 Uani . .
F4 F -0.0950(3) 0.04028(14) 0.27138(16) 0.1186 1.0000 Uani . .
F5 F -0.0431(2) 0.12572(12) 0.25130(15) 0.0922 1.0000 Uani . .
F6 F 0.0713(3) 0.05857(14) 0.2796(3) 0.1482 1.0000 Uani . .
P1 P 0.37725(5) 0.09678(3) 0.43721(4) 0.0289 1.0000 Uani . .
P2 P 0.37204(5) 0.25231(3) 0.21880(4) 0.0280 1.0000 Uani . .
P3 P 0.26049(5) 0.29985(3) 0.45144(4) 0.0298 1.0000 Uani . .
P4 P -0.01565(7) 0.08116(4) 0.31777(6) 0.0490 1.0000 Uani . .
C1 C 0.4467(2) 0.23519(11) 0.40385(16) 0.0318 1.0000 Uani . .
C2 C 0.3603(2) 0.20254(11) 0.38867(15) 0.0287 1.0000 Uani . .
C3 C 0.3130(2) 0.15652(11) 0.39777(16) 0.0305 1.0000 Uani . .
C11 C 0.3556(2) 0.04579(11) 0.36202(16) 0.0323 1.0000 Uani . .
C12 C 0.3379(3) 0.06222(14) 0.2838(2) 0.0592 1.0000 Uani . .
C13 C 0.3242(4) 0.02327(16) 0.2255(2) 0.0776 1.0000 Uani . .
C14 C 0.3279(3) -0.03120(15) 0.2439(2) 0.0587 1.0000 Uani . .
C15 C 0.3436(2) -0.04782(13) 0.32042(19) 0.0452 1.0000 Uani . .
C16 C 0.3574(2) -0.00944(12) 0.37988(18) 0.0383 1.0000 Uani . .
C21 C 0.3309(2) 0.06919(11) 0.51998(17) 0.0341 1.0000 Uani . .
C22 C 0.2303(2) 0.05381(14) 0.5096(2) 0.0486 1.0000 Uani . .
C23 C 0.1945(3) 0.02912(15) 0.5708(3) 0.0589 1.0000 Uani . .
C24 C 0.2567(3) 0.02055(15) 0.6414(2) 0.0607 1.0000 Uani . .
C25 C 0.3552(3) 0.03605(15) 0.6521(2) 0.0548 1.0000 Uani . .
C26 C 0.3932(2) 0.06004(13) 0.59167(18) 0.0419 1.0000 Uani . .
C31 C 0.5081(2) 0.11293(11) 0.46307(16) 0.0292 1.0000 Uani . .
C32 C 0.5754(2) 0.09529(13) 0.41672(17) 0.0376 1.0000 Uani . .
C33 C 0.6736(2) 0.11363(15) 0.4331(2) 0.0481 1.0000 Uani . .
C34 C 0.7043(2) 0.14835(15) 0.4953(2) 0.0491 1.0000 Uani . .
C35 C 0.6378(2) 0.16595(14) 0.54209(19) 0.0454 1.0000 Uani . .
C36 C 0.5393(2) 0.14811(12) 0.52575(16) 0.0354 1.0000 Uani . .
C41 C 0.40465(19) 0.31100(11) 0.16240(15) 0.0296 1.0000 Uani . .
C42 C 0.4615(2) 0.30398(13) 0.10254(16) 0.0354 1.0000 Uani . .
C43 C 0.4830(2) 0.34840(14) 0.05885(18) 0.0409 1.0000 Uani . .
C44 C 0.4517(2) 0.40010(14) 0.07487(18) 0.0432 1.0000 Uani . .
C45 C 0.3986(2) 0.40785(13) 0.13478(19) 0.0413 1.0000 Uani . .
C46 C 0.3746(2) 0.36349(12) 0.17777(16) 0.0334 1.0000 Uani . .
C51 C 0.2758(2) 0.21362(11) 0.15312(16) 0.0304 1.0000 Uani . .
C52 C 0.2049(2) 0.18507(13) 0.18497(17) 0.0387 1.0000 Uani . .
C53 C 0.1354(3) 0.15140(15) 0.13924(19) 0.0483 1.0000 Uani . .
C54 C 0.1347(3) 0.14744(14) 0.0602(2) 0.0489 1.0000 Uani . .
C55 C 0.2024(3) 0.17707(16) 0.0266(2) 0.0568 1.0000 Uani . .
C56 C 0.2733(2) 0.20989(15) 0.07283(18) 0.0459 1.0000 Uani . .
C61 C 0.4851(2) 0.21004(13) 0.22179(17) 0.0373 1.0000 Uani . .
C62 C 0.5787(2) 0.23305(15) 0.2532(2) 0.0485 1.0000 Uani . .
C63 C 0.6659(3) 0.2027(2) 0.2554(2) 0.0679 1.0000 Uani . .
C64 C 0.6612(3) 0.1497(2) 0.2285(2) 0.0741 1.0000 Uani . .
C65 C 0.5706(4) 0.12709(18) 0.1978(2) 0.0693 1.0000 Uani . .
C66 C 0.4819(3) 0.15692(14) 0.1941(2) 0.0491 1.0000 Uani . .
C71 C 0.1238(2) 0.29712(12) 0.44017(16) 0.0335 1.0000 Uani . .
C72 C 0.0737(2) 0.25493(13) 0.39568(17) 0.0382 1.0000 Uani . .
C73 C -0.0297(2) 0.25031(15) 0.38500(18) 0.0448 1.0000 Uani . .
C74 C -0.0838(3) 0.28863(16) 0.4172(2) 0.0519 1.0000 Uani . .
C75 C -0.0352(3) 0.33078(17) 0.4615(2) 0.0632 1.0000 Uani . .
C76 C 0.0685(3) 0.33488(14) 0.4737(2) 0.0511 1.0000 Uani . .
C81 C 0.2985(2) 0.36975(12) 0.47883(17) 0.0372 1.0000 Uani . .
C82 C 0.3292(2) 0.40351(13) 0.42345(19) 0.0434 1.0000 Uani . .
C83 C 0.3624(3) 0.45609(15) 0.4427(2) 0.0584 1.0000 Uani . .
C84 C 0.3669(4) 0.47554(16) 0.5167(3) 0.0725 1.0000 Uani . .
C85 C 0.3367(4) 0.44225(17) 0.5730(2) 0.0767 1.0000 Uani . .
C86 C 0.3025(3) 0.39009(15) 0.5549(2) 0.0591 1.0000 Uani . .
C91 C 0.3040(2) 0.26121(12) 0.54204(16) 0.0352 1.0000 Uani . .
C92 C 0.2465(2) 0.21909(13) 0.56376(18) 0.0404 1.0000 Uani . .
C93 C 0.2818(3) 0.18828(14) 0.63090(19) 0.0503 1.0000 Uani . .
C94 C 0.3741(3) 0.19997(15) 0.67623(18) 0.0512 1.0000 Uani . .
C95 C 0.4312(3) 0.24206(15) 0.65544(19) 0.0514 1.0000 Uani . .
C96 C 0.3974(2) 0.27232(13) 0.58805(18) 0.0434 1.0000 Uani . .
C100 C 0.6166(3) 0.40643(19) 0.2802(2) 0.0691 1.0000 Uani D .
H11 H 0.5014 0.2278 0.3771 0.0371 1.0000 Uiso R .
H12 H 0.4683 0.2500 0.4551 0.0370 1.0000 Uiso R .
H31 H 0.2443 0.1541 0.3806 0.0367 1.0000 Uiso R .
H121 H 0.3347 0.0995 0.2709 0.0711 1.0000 Uiso R .
H131 H 0.3138 0.0341 0.1736 0.0939 1.0000 Uiso R .
H141 H 0.3199 -0.0572 0.2043 0.0704 1.0000 Uiso R .
H151 H 0.3447 -0.0848 0.3328 0.0540 1.0000 Uiso R .
H161 H 0.3664 -0.0210 0.4325 0.0459 1.0000 Uiso R .
H221 H 0.1879 0.0594 0.4624 0.0565 1.0000 Uiso R .
H231 H 0.1287 0.0185 0.5638 0.0700 1.0000 Uiso R .
H241 H 0.2308 0.0040 0.6827 0.0722 1.0000 Uiso R .
H251 H 0.3975 0.0306 0.7000 0.0655 1.0000 Uiso R .
H261 H 0.4604 0.0705 0.5992 0.0499 1.0000 Uiso R .
H321 H 0.5539 0.0710 0.3748 0.0434 1.0000 Uiso R .
H331 H 0.7179 0.1018 0.4028 0.0569 1.0000 Uiso R .
H341 H 0.7698 0.1605 0.5054 0.0593 1.0000 Uiso R .
H351 H 0.6580 0.1890 0.5842 0.0528 1.0000 Uiso R .
H361 H 0.4934 0.1605 0.5562 0.0417 1.0000 Uiso R .
H421 H 0.4849 0.2693 0.0922 0.0424 1.0000 Uiso R .
H431 H 0.5174 0.3428 0.0185 0.0490 1.0000 Uiso R .
H441 H 0.4664 0.4293 0.0449 0.0521 1.0000 Uiso R .
H451 H 0.3793 0.4428 0.1469 0.0484 1.0000 Uiso R .
H461 H 0.3377 0.3691 0.2167 0.0388 1.0000 Uiso R .
H521 H 0.2051 0.1890 0.2386 0.0468 1.0000 Uiso R .
H531 H 0.0902 0.1320 0.1618 0.0574 1.0000 Uiso R .
H541 H 0.0887 0.1248 0.0289 0.0577 1.0000 Uiso R .
H551 H 0.2010 0.1751 -0.0277 0.0672 1.0000 Uiso R .
H561 H 0.3203 0.2287 0.0506 0.0544 1.0000 Uiso R .
H621 H 0.5817 0.2692 0.2723 0.0579 1.0000 Uiso R .
H631 H 0.7279 0.2180 0.2755 0.0811 1.0000 Uiso R .
H641 H 0.7191 0.1296 0.2307 0.0890 1.0000 Uiso R .
H651 H 0.5683 0.0921 0.1788 0.0838 1.0000 Uiso R .
H661 H 0.4207 0.1405 0.1729 0.0587 1.0000 Uiso R .
H721 H 0.1088 0.2292 0.3721 0.0459 1.0000 Uiso R .
H731 H -0.0627 0.2215 0.3564 0.0538 1.0000 Uiso R .
H741 H -0.1550 0.2861 0.4085 0.0619 1.0000 Uiso R .
H751 H -0.0719 0.3571 0.4835 0.0762 1.0000 Uiso R .
H761 H 0.1007 0.3636 0.5033 0.0611 1.0000 Uiso R .
H821 H 0.3268 0.3905 0.3727 0.0503 1.0000 Uiso R .
H831 H 0.3815 0.4778 0.4049 0.0688 1.0000 Uiso R .
H841 H 0.3893 0.5110 0.5294 0.0876 1.0000 Uiso R .
H851 H 0.3393 0.4559 0.6236 0.0920 1.0000 Uiso R .
H861 H 0.2825 0.3679 0.5921 0.0697 1.0000 Uiso R .
H921 H 0.1842 0.2112 0.5329 0.0475 1.0000 Uiso R .
H931 H 0.2426 0.1595 0.6438 0.0597 1.0000 Uiso R .
H941 H 0.3984 0.1790 0.7200 0.0606 1.0000 Uiso R .
H951 H 0.4924 0.2507 0.6851 0.0613 1.0000 Uiso R .
H961 H 0.4372 0.3005 0.5739 0.0519 1.0000 Uiso R .
H1001 H 0.6166 0.4447 0.2713 0.0832 0.7620 Uiso R .
H1002 H 0.5894 0.3882 0.2327 0.0832 0.7620 Uiso R .
H1003 H 0.5892 0.4412 0.2639 0.0832 0.2380 Uiso R .
H1004 H 0.6139 0.3834 0.2358 0.0832 0.2380 Uiso R .

loop_
_atom_site_aniso_label
_atom_site_aniso_U_11
_atom_site_aniso_U_22
_atom_site_aniso_U_33
_atom_site_aniso_U_23
_atom_site_aniso_U_13
_atom_site_aniso_U_12
Rh1 0.02698(13) 0.02764(13) 0.02368(12) 0.00341(8) 0.00380(9) 0.00135(8)
Cl1 0.0322(4) 0.0391(4) 0.0319(3) 0.0091(3) 0.0043(3) 0.0073(3)
Cl12 0.066(5) 0.141(8) 0.041(5) 0.025(5) 0.007(3) 0.009(5)
Cl13 0.077(4) 0.133(7) 0.079(5) 0.011(4) 0.017(3) 0.015(4)
Cl22 0.0573(14) 0.164(4) 0.0494(12) -0.0128(19) 0.0125(10) 0.000(2)
Cl23 0.0585(10) 0.148(2) 0.0564(10) 0.0052(13) 0.0131(7) 0.0245(13)
F1 0.0654(16) 0.0745(17) 0.151(3) 0.0097(17) -0.0182(16) -0.0227(13)
F2 0.0705(15) 0.0735(16) 0.0984(19) 0.0318(14) 0.0158(13) -0.0039(12)
F3 0.0670(15) 0.113(2) 0.0898(18) 0.0095(15) 0.0364(13) 0.0192(14)
F4 0.160(3) 0.128(3) 0.0647(16) -0.0170(16) 0.0105(18) -0.081(2)
F5 0.0963(19) 0.102(2) 0.0809(17) 0.0397(15) 0.0239(15) -0.0027(16)
F6 0.170(3) 0.100(2) 0.221(4) 0.033(3) 0.161(3) 0.037(2)
P1 0.0267(4) 0.0282(4) 0.0309(4) 0.0031(3) 0.0031(3) -0.0007(3)
P2 0.0270(4) 0.0313(4) 0.0261(3) 0.0033(3) 0.0059(3) 0.0020(3)
P3 0.0326(4) 0.0312(4) 0.0257(4) 0.0008(3) 0.0057(3) -0.0005(3)
P4 0.0436(5) 0.0501(5) 0.0562(5) 0.0033(4) 0.0168(4) -0.0081(4)
C1 0.0300(14) 0.0371(15) 0.0269(14) 0.0038(11) 0.0020(11) -0.0014(12)
C2 0.0305(14) 0.0316(15) 0.0236(13) 0.0041(11) 0.0036(11) 0.0067(12)
C3 0.0270(14) 0.0314(15) 0.0319(14) 0.0029(12) 0.0018(11) 0.0016(12)
C11 0.0310(14) 0.0313(15) 0.0335(15) -0.0001(12) 0.0032(12) -0.0049(12)
C12 0.099(3) 0.0349(18) 0.0409(19) 0.0034(14) 0.0057(19) -0.0046(19)
C13 0.144(4) 0.052(2) 0.0324(19) -0.0011(16) 0.004(2) -0.008(2)
C14 0.086(3) 0.044(2) 0.0406(19) -0.0090(15) -0.0018(18) -0.0070(19)
C15 0.0498(19) 0.0327(16) 0.0483(19) -0.0010(14) -0.0040(15) -0.0046(14)
C16 0.0411(17) 0.0343(16) 0.0361(16) 0.0028(13) -0.0021(13) 0.0003(13)
C21 0.0355(15) 0.0282(15) 0.0399(16) 0.0032(12) 0.0107(13) 0.0017(12)
C22 0.0344(17) 0.053(2) 0.058(2) 0.0079(16) 0.0075(15) 0.0005(15)
C23 0.045(2) 0.052(2) 0.088(3) 0.009(2) 0.035(2) -0.0025(17)
C24 0.081(3) 0.048(2) 0.066(2) 0.0130(18) 0.045(2) 0.0072(19)
C25 0.073(3) 0.053(2) 0.0403(18) 0.0125(16) 0.0178(18) 0.0037(19)
C26 0.0421(17) 0.0454(18) 0.0397(17) 0.0085(14) 0.0110(14) 0.0017(14)
C31 0.0270(14) 0.0292(14) 0.0299(14) 0.0053(11) 0.0013(11) 0.0004(11)
C32 0.0346(16) 0.0412(17) 0.0363(16) 0.0007(13) 0.0051(13) 0.0033(13)
C33 0.0308(16) 0.062(2) 0.054(2) 0.0070(17) 0.0123(15) 0.0053(15)
C34 0.0276(16) 0.064(2) 0.052(2) 0.0137(17) -0.0015(15) -0.0060(15)
C35 0.0407(18) 0.0492(19) 0.0400(17) 0.0059(14) -0.0092(14) -0.0077(15)
C36 0.0363(16) 0.0390(17) 0.0300(15) 0.0040(12) 0.0038(12) 0.0015(13)
C41 0.0244(13) 0.0382(16) 0.0253(13) 0.0041(11) 0.0022(11) -0.0035(11)
C42 0.0317(15) 0.0426(17) 0.0325(15) 0.0027(13) 0.0073(12) 0.0007(13)
C43 0.0317(15) 0.054(2) 0.0381(16) 0.0096(14) 0.0107(13) -0.0021(14)
C44 0.0373(17) 0.0486(19) 0.0444(18) 0.0156(15) 0.0091(14) -0.0087(14)
C45 0.0415(17) 0.0336(16) 0.0481(18) 0.0053(13) 0.0058(14) -0.0036(13)
C46 0.0322(15) 0.0360(16) 0.0325(15) 0.0001(12) 0.0067(12) -0.0026(12)
C51 0.0311(14) 0.0306(14) 0.0297(14) 0.0005(11) 0.0058(12) 0.0033(12)
C52 0.0390(16) 0.0488(18) 0.0287(14) 0.0027(13) 0.0072(12) -0.0071(14)
C53 0.0448(18) 0.058(2) 0.0435(18) 0.0036(15) 0.0105(15) -0.0156(16)
C54 0.0455(19) 0.055(2) 0.0459(19) -0.0127(16) 0.0082(15) -0.0124(16)
C55 0.059(2) 0.080(3) 0.0344(17) -0.0177(17) 0.0163(16) -0.019(2)
C56 0.0471(19) 0.060(2) 0.0341(16) -0.0083(15) 0.0173(14) -0.0155(16)
C61 0.0353(16) 0.0466(18) 0.0321(15) 0.0132(13) 0.0117(13) 0.0101(14)
C62 0.0353(17) 0.062(2) 0.0475(19) 0.0136(16) 0.0064(15) 0.0043(15)
C63 0.0341(19) 0.107(4) 0.063(2) 0.033(2) 0.0119(17) 0.017(2)
C64 0.060(3) 0.106(4) 0.063(3) 0.033(3) 0.031(2) 0.048(3)
C65 0.085(3) 0.068(3) 0.060(2) 0.011(2) 0.027(2) 0.040(2)
C66 0.054(2) 0.050(2) 0.0467(19) 0.0087(15) 0.0178(16) 0.0164(16)
C71 0.0361(16) 0.0370(16) 0.0295(14) 0.0050(12) 0.0112(12) 0.0020(13)
C72 0.0364(16) 0.0429(17) 0.0360(16) -0.0010(13) 0.0081(13) 0.0046(14)
C73 0.0383(17) 0.056(2) 0.0397(17) 0.0040(15) 0.0059(14) -0.0041(15)
C74 0.0329(17) 0.072(2) 0.054(2) 0.0105(18) 0.0155(15) 0.0047(17)
C75 0.051(2) 0.065(3) 0.083(3) -0.007(2) 0.038(2) 0.0102(19)
C76 0.048(2) 0.051(2) 0.060(2) -0.0106(16) 0.0241(17) 0.0023(16)
C81 0.0418(17) 0.0345(16) 0.0339(15) -0.0017(12) 0.0031(13) -0.0015(13)
C82 0.0471(19) 0.0396(18) 0.0432(18) -0.0029(14) 0.0077(15) -0.0059(14)
C83 0.071(2) 0.043(2) 0.062(2) 0.0031(17) 0.0115(19) -0.0160(18)
C84 0.092(3) 0.046(2) 0.072(3) -0.011(2) -0.003(2) -0.020(2)
C85 0.120(4) 0.055(2) 0.051(2) -0.0190(19) 0.002(2) -0.010(2)
C86 0.095(3) 0.044(2) 0.0381(18) -0.0046(15) 0.0116(19) -0.0035(19)
C91 0.0429(17) 0.0376(17) 0.0256(14) -0.0008(12) 0.0073(13) 0.0033(13)
C92 0.0439(17) 0.0442(18) 0.0335(16) 0.0046(13) 0.0085(14) -0.0017(14)
C93 0.065(2) 0.050(2) 0.0385(18) 0.0098(15) 0.0157(17) -0.0018(17)
C94 0.072(2) 0.056(2) 0.0251(15) 0.0076(14) 0.0084(16) 0.0145(18)
C95 0.051(2) 0.065(2) 0.0335(17) -0.0014(16) -0.0048(15) 0.0048(17)
C96 0.0461(18) 0.0489(19) 0.0333(16) 0.0015(14) 0.0026(14) -0.0037(15)
C100 0.064(3) 0.087(3) 0.055(2) 0.018(2) 0.0071(19) 0.000(2)

loop_
_atom_type_symbol
_atom_type_scat_dispersion_real
_atom_type_scat_dispersion_imag
_atom_type_scat_Cromer_Mann_a1
_atom_type_scat_Cromer_Mann_b1
_atom_type_scat_Cromer_Mann_a2
_atom_type_scat_Cromer_Mann_b2
_atom_type_scat_Cromer_Mann_a3
_atom_type_scat_Cromer_Mann_b3
_atom_type_scat_Cromer_Mann_a4
_atom_type_scat_Cromer_Mann_b4
_atom_type_scat_Cromer_Mann_c
_atom_type_scat_source
C 0.0033 0.0016 2.3100 20.8439 1.0200 10.2075 1.5886 0.5687 0.8650 51.6512 0.2156 'International Tables Vol C 4.2.6.8 and 6.1.1.4'
H 0.0000 0.0000 0.4930 10.5109 0.3229 26.1257 0.1402 3.1424 0.0408 57.7998 0.0030 'International Tables Vol C 4.2.6.8 and 6.1.1.4'
Cl 0.1484 0.1585 11.4604 0.0104 7.1964 1.1662 6.2556 18.5194 1.6455 47.7784 -9.5574 'International Tables Vol C 4.2.6.8 and 6.1.1.4'
F 0.0171 0.0103 3.5392 10.2825 2.6412 4.2944 1.5170 0.2615 1.0243 26.1476 0.2776 'International Tables Vol C 4.2.6.8 and 6.1.1.4'
P 0.1023 0.0942 6.4345 1.9067 4.1791 27.1570 1.7800 0.5260 1.4908 68.1645 1.1149 'International Tables Vol C 4.2.6.8 and 6.1.1.4'
Rh -1.1178 0.9187 19.2957 0.7515 14.3501 8.2176 4.7343 25.8749 1.2892 98.6062 5.3280 'International Tables Vol C 4.2.6.8 and 6.1.1.4'

loop_
_exptl_crystal_face_index_h
_exptl_crystal_face_index_k
_exptl_crystal_face_index_l
_exptl_crystal_face_perp_dist
0 1 0 0.055
0 -1 0 0.055
-1 0 1 0.027
1 0 -1 0.027
-1 0 -2 0.147
1 0 2 0.147

loop_
_geom_angle_atom_site_label_1
_geom_angle_atom_site_label_2
_geom_angle_atom_site_label_3
_geom_angle
_geom_angle_publ_flag
Cl1 Rh1 P2 88.07(2) yes
Cl1 Rh1 P3 88.37(2) yes
P2 Rh1 P3 175.12(3) yes
Cl1 Rh1 C1 174.55(8) yes
P2 Rh1 C1 91.12(8) yes
P3 Rh1 C1 92.11(8) yes
Cl1 Rh1 C2 145.52(8) yes
P2 Rh1 C2 95.33(8) yes
P3 Rh1 C2 89.49(8) yes
C1 Rh1 C2 39.93(11) yes
C3 P1 C11 106.85(13) yes
C3 P1 C21 113.52(13) yes
C11 P1 C21 106.52(13) yes
C3 P1 C31 107.95(13) yes
C11 P1 C31 111.12(13) yes
C21 P1 C31 110.83(13) yes
Rh1 P2 C41 116.43(9) yes
Rh1 P2 C51 110.45(9) yes
C41 P2 C51 106.63(12) yes
Rh1 P2 C61 118.87(9) yes
C41 P2 C61 100.14(13) yes
C51 P2 C61 102.76(14) yes
Rh1 P3 C71 112.35(9) yes
Rh1 P3 C81 111.63(10) yes
C71 P3 C81 107.13(14) yes
Rh1 P3 C91 117.97(10) yes
C71 P3 C91 103.55(13) yes
C81 P3 C91 103.23(13) yes
F2 P4 F1 89.86(15) yes
F2 P4 F3 88.93(15) yes
F1 P4 F3 88.97(17) yes
F2 P4 F5 178.35(16) yes
F1 P4 F5 89.77(16) yes
F3 P4 F5 89.46(15) yes
F2 P4 F4 89.28(16) yes
F1 P4 F4 177.37(19) yes
F3 P4 F4 88.52(18) yes
F5 P4 F4 91.01(17) yes
F2 P4 F6 89.83(18) yes
F1 P4 F6 89.3(2) yes
F3 P4 F6 177.9(2) yes
F5 P4 F6 91.77(18) yes
F4 P4 F6 93.2(2) yes
Rh1 C1 C2 64.09(15) yes
Rh1 C1 H11 117.2 no
C2 C1 H11 119.5 no
Rh1 C1 H12 114.9 no
C2 C1 H12 119.7 no
H11 C1 H12 112.8 no
C1 C2 Rh1 75.98(16) yes
C1 C2 C3 150.6(3) yes
Rh1 C2 C3 133.3(2) yes
P1 C3 C2 122.3(2) yes
P1 C3 H31 117.7 no
C2 C3 H31 119.9 no
P1 C11 C12 119.0(2) yes
P1 C11 C16 121.6(2) yes
C12 C11 C16 119.5(3) yes
C11 C12 C13 119.4(3) yes
C11 C12 H121 120.3 no
C13 C12 H121 120.3 no
C12 C13 C14 120.6(3) yes
C12 C13 H131 119.4 no
C14 C13 H131 119.9 no
C13 C14 C15 120.5(3) yes
C13 C14 H141 120.1 no
C15 C14 H141 119.4 no
C14 C15 C16 119.9(3) yes
C14 C15 H151 120.5 no
C16 C15 H151 119.6 no
C11 C16 C15 120.1(3) yes
C11 C16 H161 120.2 no
C15 C16 H161 119.6 no
P1 C21 C22 118.2(2) yes
P1 C21 C26 122.1(2) yes
C22 C21 C26 119.6(3) yes
C21 C22 C23 119.3(3) yes
C21 C22 H221 120.8 no
C23 C22 H221 119.8 no
C22 C23 C24 120.5(3) yes
C22 C23 H231 119.4 no
C24 C23 H231 120.0 no
C23 C24 C25 120.4(3) yes
C23 C24 H241 119.4 no
C25 C24 H241 120.2 no
C24 C25 C26 120.3(3) yes
C24 C25 H251 120.7 no
C26 C25 H251 119.0 no
C21 C26 C25 119.9(3) yes
C21 C26 H261 120.1 no
C25 C26 H261 120.0 no
P1 C31 C32 120.6(2) yes
P1 C31 C36 118.6(2) yes
C32 C31 C36 120.4(3) yes
C31 C32 C33 119.2(3) yes
C31 C32 H321 119.9 no
C33 C32 H321 120.9 no
C32 C33 C34 120.3(3) yes
C32 C33 H331 119.1 no
C34 C33 H331 120.7 no
C33 C34 C35 121.0(3) yes
C33 C34 H341 119.5 no
C35 C34 H341 119.6 no
C34 C35 C36 119.1(3) yes
C34 C35 H351 121.4 no
C36 C35 H351 119.5 no
C31 C36 C35 120.1(3) yes
C31 C36 H361 120.2 no
C35 C36 H361 119.7 no
P2 C41 C42 120.8(2) yes
P2 C41 C46 121.0(2) yes
C42 C41 C46 118.2(3) yes
C41 C42 C43 120.2(3) yes
C41 C42 H421 120.0 no
C43 C42 H421 119.8 no
C42 C43 C44 120.5(3) yes
C42 C43 H431 119.0 no
C44 C43 H431 120.5 no
C43 C44 C45 119.9(3) yes
C43 C44 H441 119.4 no
C45 C44 H441 120.7 no
C44 C45 C46 120.1(3) yes
C44 C45 H451 120.2 no
C46 C45 H451 119.8 no
C45 C46 C41 121.0(3) yes
C45 C46 H461 119.3 no
C41 C46 H461 119.7 no
P2 C51 C52 118.7(2) yes
P2 C51 C56 122.8(2) yes
C52 C51 C56 118.4(3) yes
C51 C52 C53 121.4(3) yes
C51 C52 H521 118.0 no
C53 C52 H521 120.6 no
C52 C53 C54 119.7(3) yes
C52 C53 H531 120.0 no
C54 C53 H531 120.4 no
C53 C54 C55 120.0(3) yes
C53 C54 H541 120.6 no
C55 C54 H541 119.4 no
C54 C55 C56 120.2(3) yes
C54 C55 H551 120.2 no
C56 C55 H551 119.6 no
C55 C56 C51 120.3(3) yes
C55 C56 H561 120.1 no
C51 C56 H561 119.5 no
P2 C61 C62 118.2(3) yes
P2 C61 C66 123.0(3) yes
C62 C61 C66 118.8(3) yes
C61 C62 C63 119.9(4) yes
C61 C62 H621 119.4 no
C63 C62 H621 120.7 no
C62 C63 C64 120.6(4) yes
C62 C63 H631 120.0 no
C64 C63 H631 119.4 no
C63 C64 C65 119.9(4) yes
C63 C64 H641 120.3 no
C65 C64 H641 119.8 no
C64 C65 C66 120.7(4) yes
C64 C65 H651 119.4 no
C66 C65 H651 119.9 no
C65 C66 C61 120.2(4) yes
C65 C66 H661 119.2 no
C61 C66 H661 120.7 no
P3 C71 C72 118.0(2) yes
P3 C71 C76 123.1(2) yes
C72 C71 C76 118.9(3) yes
C71 C72 C73 121.0(3) yes
C71 C72 H721 120.7 no
C73 C72 H721 118.2 no
C72 C73 C74 119.5(3) yes
C72 C73 H731 120.7 no
C74 C73 H731 119.7 no
C73 C74 C75 120.1(3) yes
C73 C74 H741 119.6 no
C75 C74 H741 120.3 no
C74 C75 C76 120.5(3) yes
C74 C75 H751 120.4 no
C76 C75 H751 119.1 no
C75 C76 C71 119.9(3) yes
C75 C76 H761 120.0 no
C71 C76 H761 120.0 no
P3 C81 C82 119.0(2) yes
P3 C81 C86 122.6(2) yes
C82 C81 C86 118.3(3) yes
C81 C82 C83 120.9(3) yes
C81 C82 H821 119.1 no
C83 C82 H821 120.1 no
C82 C83 C84 120.6(4) yes
C82 C83 H831 119.2 no
C84 C83 H831 120.2 no
C83 C84 C85 119.3(4) yes
C83 C84 H841 120.3 no
C85 C84 H841 120.4 no
C84 C85 C86 120.9(4) yes
C84 C85 H851 119.0 no
C86 C85 H851 120.0 no
C81 C86 C85 119.9(4) yes
C81 C86 H861 119.0 no
C85 C86 H861 121.1 no
P3 C91 C92 120.5(2) yes
P3 C91 C96 120.4(2) yes
C92 C91 C96 119.1(3) yes
C91 C92 C93 120.3(3) yes
C91 C92 H921 119.5 no
C93 C92 H921 120.2 no
C92 C93 C94 120.0(3) yes
C92 C93 H931 119.0 no
C94 C93 H931 121.0 no
C93 C94 C95 120.0(3) yes
C93 C94 H941 120.2 no
C95 C94 H941 119.8 no
C94 C95 C96 120.4(3) yes
C94 C95 H951 121.2 no
C96 C95 H951 118.3 no
C91 C96 C95 120.2(3) yes
C91 C96 H961 120.0 no
C95 C96 H961 119.8 no
Cl23 C100 Cl22 112.7(3) yes
Cl12 C100 Cl13 107.8(7) yes
Cl23 C100 H1001 109.0 no
Cl22 C100 H1001 108.5 no
Cl23 C100 H1002 108.5 no
Cl22 C100 H1002 108.7 no
H1001 C100 H1002 109.5 no
Cl12 C100 H1003 112.2 no
Cl13 C100 H1003 110.2 no
Cl12 C100 H1004 107.9 no
Cl13 C100 H1004 109.2 no
H1003 C100 H1004 109.5 no

loop_
_geom_bond_atom_site_label_1
_geom_bond_atom_site_label_2
_geom_bond_distance
_geom_bond_publ_flag
Rh1 Cl1 2.3682(7) yes
Rh1 P2 2.3733(7) yes
Rh1 P3 2.3335(7) yes
Rh1 C1 2.118(3) yes
Rh1 C2 1.964(3) yes
Cl12 C100 1.736(9) yes
Cl13 C100 1.730(7) yes
Cl22 C100 1.732(5) yes
Cl23 C100 1.749(4) yes
F1 P4 1.584(3) yes
F2 P4 1.597(2) yes
F3 P4 1.583(3) yes
F4 P4 1.578(3) yes
F5 P4 1.581(3) yes
F6 P4 1.553(3) yes
P1 C3 1.774(3) yes
P1 C11 1.790(3) yes
P1 C21 1.799(3) yes
P1 C31 1.791(3) yes
P2 C41 1.836(3) yes
P2 C51 1.831(3) yes
P2 C61 1.840(3) yes
P3 C71 1.826(3) yes
P3 C81 1.825(3) yes
P3 C91 1.837(3) yes
C1 C2 1.401(4) yes
C1 H11 0.959 no
C1 H12 0.955 no
C2 C3 1.320(4) yes
C3 H31 0.925 no
C11 C12 1.393(4) yes
C11 C16 1.386(4) yes
C12 C13 1.377(5) yes
C12 H121 0.938 no
C13 C14 1.370(5) yes
C13 H131 0.924 no
C14 C15 1.367(5) yes
C14 H141 0.927 no
C15 C16 1.382(4) yes
C15 H151 0.930 no
C16 H161 0.941 no
C21 C22 1.393(4) yes
C21 C26 1.388(4) yes
C22 C23 1.384(5) yes
C22 H221 0.920 no
C23 C24 1.370(6) yes
C23 H231 0.915 no
C24 C25 1.367(6) yes
C24 H241 0.943 no
C25 C26 1.380(5) yes
C25 H251 0.928 no
C26 H261 0.930 no
C31 C32 1.389(4) yes
C31 C36 1.391(4) yes
C32 C33 1.383(4) yes
C32 H321 0.944 no
C33 C34 1.376(5) yes
C33 H331 0.914 no
C34 C35 1.386(5) yes
C34 H341 0.922 no
C35 C36 1.382(4) yes
C35 H351 0.925 no
C36 H361 0.936 no
C41 C42 1.410(4) yes
C41 C46 1.388(4) yes
C42 C43 1.386(4) yes
C42 H421 0.935 no
C43 C44 1.379(5) yes
C43 H431 0.919 no
C44 C45 1.380(5) yes
C44 H441 0.927 no
C45 C46 1.389(4) yes
C45 H451 0.931 no
C46 H461 0.920 no
C51 C52 1.381(4) yes
C51 C56 1.389(4) yes
C52 C53 1.386(4) yes
C52 H521 0.934 no
C53 C54 1.371(5) yes
C53 H531 0.917 no
C54 C55 1.379(5) yes
C54 H541 0.930 no
C55 C56 1.390(5) yes
C55 H551 0.939 no
C56 H561 0.924 no
C61 C62 1.403(5) yes
C61 C66 1.384(5) yes
C62 C63 1.390(5) yes
C62 H621 0.942 no
C63 C64 1.375(7) yes
C63 H631 0.927 no
C64 C65 1.363(6) yes
C64 H641 0.921 no
C65 C66 1.397(5) yes
C65 H651 0.916 no
C66 H661 0.933 no
C71 C72 1.390(4) yes
C71 C76 1.383(4) yes
C72 C73 1.382(4) yes
C72 H721 0.927 no
C73 C74 1.370(5) yes
C73 H731 0.930 no
C74 C75 1.380(5) yes
C74 H741 0.949 no
C75 C76 1.384(5) yes
C75 H751 0.935 no
C76 H761 0.930 no
C81 C82 1.387(4) yes
C81 C86 1.401(4) yes
C82 C83 1.384(5) yes
C82 H821 0.931 no
C83 C84 1.361(6) yes
C83 H831 0.915 no
C84 C85 1.388(6) yes
C84 H841 0.933 no
C85 C86 1.375(5) yes
C85 H851 0.934 no
C86 H861 0.921 no
C91 C92 1.384(4) yes
C91 C96 1.394(4) yes
C92 C93 1.397(4) yes
C92 H921 0.934 no
C93 C94 1.380(5) yes
C93 H931 0.934 no
C94 C95 1.374(5) yes
C94 H941 0.926 no
C95 C96 1.389(5) yes
C95 H951 0.917 no
C96 H961 0.934 no
C100 H1001 0.950 no
C100 H1002 0.950 no
C100 H1003 0.950 no
C100 H1004 0.950 no
H1001 H1003 0.380 no
H1002 H1004 0.347 no

loop_
_geom_hbond_atom_site_label_D
_geom_hbond_atom_site_label_H
_geom_hbond_atom_site_label_A
_geom_hbond_angle_DHA
_geom_hbond_distance_DH
_geom_hbond_distance_HA
_geom_hbond_distance_DA
_geom_hbond_publ_flag
C1 H11 C62 150 0.96 2.56 3.422(5) yes

loop_
_platon_squeeze_void_nr
_platon_squeeze_void_average_x
_platon_squeeze_void_average_y
_platon_squeeze_void_average_z
_platon_squeeze_void_volume
_platon_squeeze_void_count_electrons
_platon_squeeze_void_content
1 0.000 0.500 0.500 194 30 ' '
2 0.500 0.000 0.000 194 30 ' '
